data_7105453
loop_
_publ_author_name
'Wu, Xiaoyu'
'Dai, Xiaoyang'
'Nie, Linlin'
'Fang, Huihui'
'Chen, Jie'
'Ren, Zhongjiao'
'Cao, Weiguo'
'Zhao, Gang'

_publ_section_title
;
 Organocatalyzed enantioselective one-pot three-component access to
 indoloquinolizidines by a Michael addition-Pictet-Spengler sequence.
;
_journal_issue 16
_journal_name_full 'Chemical communications (Cambridge, England)'
_journal_page_first 2733
_journal_page_last 2735
_journal_paper_doi 10.1039/c001512a
_journal_volume 46
_journal_year 2010
_chemical_absolute_configuration rm
_chemical_formula_moiety 'C25 H25 N2 O2'
_chemical_formula_sum 'C25 H25 N2 O2'
_chemical_formula_weight 385.47
_chemical_name_systematic
;
?
;
_space_group_IT_number 4
_symmetry_cell_setting monoclinic
_symmetry_space_group_name_Hall 'P 2yb'
_symmetry_space_group_name_H-M 'P 1 21 1'
_atom_sites_solution_hydrogens geom
_atom_sites_solution_primary direct
_atom_sites_solution_secondary difmap
_audit_creation_method SHELXL-97
_cell_angle_alpha 90.00
_cell_angle_beta 103.369(4)
_cell_angle_gamma 90.00
_cell_formula_units_Z 2
_cell_length_a 8.356(3)
_cell_length_b 7.930(2)
_cell_length_c 15.722(5)
_cell_measurement_reflns_used 1298
_cell_measurement_temperature 296(2)
_cell_measurement_theta_max 21.00
_cell_measurement_theta_min 2.51
_cell_volume 1013.6(5)
_computing_cell_refinement 'Bruker SAINT'
_computing_data_collection 'Bruker APEX2'
_computing_data_reduction 'Bruker SAINT'
_computing_molecular_graphics 'Bruker SHELXTL'
_computing_publication_material 'Bruker SHELXTL'
_computing_structure_refinement 'SHELXL-97 (Sheldrick, 2008)'
_computing_structure_solution 'SHELXS-97 (Sheldrick, 2008)'
_diffrn_ambient_temperature 296(2)
_diffrn_measured_fraction_theta_full 0.999
_diffrn_measured_fraction_theta_max 0.999
_diffrn_measurement_device_type 'Bruker APEX-II CCD'
_diffrn_measurement_method '\f and \w scans'
_diffrn_radiation_monochromator graphite
_diffrn_radiation_source 'fine-focus sealed tube'
_diffrn_radiation_type MoK\a
_diffrn_radiation_wavelength 0.71073
_diffrn_reflns_av_R_equivalents 0.0305
_diffrn_reflns_av_sigmaI/netI 0.0595
_diffrn_reflns_limit_h_max 10
_diffrn_reflns_limit_h_min -8
_diffrn_reflns_limit_k_max 9
_diffrn_reflns_limit_k_min -9
_diffrn_reflns_limit_l_max 12
_diffrn_reflns_limit_l_min -18
_diffrn_reflns_number 5268
_diffrn_reflns_theta_full 25.25
_diffrn_reflns_theta_max 25.25
_diffrn_reflns_theta_min 2.51
_exptl_absorpt_coefficient_mu 0.080
_exptl_absorpt_correction_T_max 0.9880
_exptl_absorpt_correction_T_min 0.9786
_exptl_absorpt_correction_type multi-scan
_exptl_absorpt_process_details 'SADABS (Sheldrick, 1996)'
_exptl_crystal_colour colorless
_exptl_crystal_density_diffrn 1.263
_exptl_crystal_density_method 'not measured'
_exptl_crystal_description block
_exptl_crystal_F_000 410
_exptl_crystal_size_max 0.27
_exptl_crystal_size_mid 0.22
_exptl_crystal_size_min 0.15
_refine_diff_density_max 0.271
_refine_diff_density_min -0.164
_refine_diff_density_rms 0.034
_refine_ls_abs_structure_details 'Flack H D (1983), Acta Cryst. A39, 876-881'
_refine_ls_abs_structure_Flack 1.2(18)
_refine_ls_extinction_coef 0.009(3)
_refine_ls_extinction_expression Fc^*^=kFc[1+0.001xFc^2^\l^3^/sin(2\q)]^-1/4^
_refine_ls_extinction_method SHELXL
_refine_ls_goodness_of_fit_ref 1.046
_refine_ls_hydrogen_treatment constr
_refine_ls_matrix_type full
_refine_ls_number_parameters 265
_refine_ls_number_reflns 3536
_refine_ls_number_restraints 1
_refine_ls_restrained_S_all 1.046
_refine_ls_R_factor_all 0.0665
_refine_ls_R_factor_gt 0.0480
_refine_ls_shift/su_max 0.000
_refine_ls_shift/su_mean 0.000
_refine_ls_structure_factor_coef Fsqd
_refine_ls_weighting_details 'calc w=1/[\s^2^(Fo^2^)+(0.0573P)^2^+0.0061P] where P=(Fo^2^+2Fc^2^)/3'
_refine_ls_weighting_scheme calc
_refine_ls_wR_factor_gt 0.1095
_refine_ls_wR_factor_ref 0.1222
_reflns_number_gt 2735
_reflns_number_total 3536
_reflns_threshold_expression >2sigma(I)
_cod_data_source_file c001512a.txt
_cod_data_source_block gd
_cod_depositor_comments
;
The following automatic conversions were performed:
'_symmetry_cell_setting' value 'Monoclinic' changed to 'monoclinic'
according to '/home/saulius/struct/CIF-dictionaries/cif_core.dic'
dictionary named 'cif_core.dic' version 2.4.1 from 2010-06-29.

Automatic conversion script
Id: cif_fix_enum 1527 2010-12-29 10:47:43Z saulius 
;
_cod_original_sg_symbol_H-M P2(1)
_cod_database_code 7105453

loop_
_symmetry_equiv_pos_as_xyz
'x, y, z'
'-x, y+1/2, -z'

loop_
_atom_site_label
_atom_site_type_symbol
_atom_site_fract_x
_atom_site_fract_y
_atom_site_fract_z
_atom_site_U_iso_or_equiv
_atom_site_adp_type
_atom_site_occupancy
_atom_site_symmetry_multiplicity
_atom_site_calc_flag
_atom_site_refinement_flags
_atom_site_disorder_assembly
_atom_site_disorder_group
O1 O 1.1824(3) 0.9104(4) 0.15163(14) 0.0738(8) Uani 1 1 d . . .
O2 O 0.9396(2) 0.9581(3) 0.06077(12) 0.0559(6) Uani 1 1 d . . .
N1 N 0.5992(3) 0.9397(3) 0.44162(14) 0.0409(6) Uani 1 1 d . . .
N2 N 0.9628(2) 1.0766(3) 0.35815(14) 0.0386(5) Uani 1 1 d . . .
C1 C 0.5831(3) 0.9865(4) 0.52436(17) 0.0421(7) Uani 1 1 d . . .
C2 C 0.4607(4) 0.9472(4) 0.5689(2) 0.0520(8) Uani 1 1 d . . .
H2 H 0.3728 0.8775 0.5439 0.062 Uiso 1 1 calc R . .
C3 C 0.4749(4) 1.0148(5) 0.6502(2) 0.0584(9) Uani 1 1 d . . .
H3 H 0.3947 0.9900 0.6806 0.070 Uiso 1 1 calc R . .
C4 C 0.6050(4) 1.1192(4) 0.68933(19) 0.0520(8) Uani 1 1 d . . .
H4 H 0.6107 1.1620 0.7450 0.062 Uiso 1 1 calc R . .
C5 C 0.7263(4) 1.1598(4) 0.64571(17) 0.0450(7) Uani 1 1 d . . .
H5 H 0.8126 1.2307 0.6715 0.054 Uiso 1 1 calc R . .
C6 C 0.7170(3) 1.0926(3) 0.56212(16) 0.0367(6) Uani 1 1 d . . .
C7 C 0.8149(3) 1.1077(3) 0.49943(16) 0.0353(6) Uani 1 1 d . . .
C8 C 0.9666(3) 1.2072(4) 0.50070(19) 0.0461(7) Uani 1 1 d . . .
H8A H 1.0623 1.1469 0.5333 0.055 Uiso 1 1 calc R . .
H8B H 0.9608 1.3150 0.5290 0.055 Uiso 1 1 calc R . .
C9 C 0.9815(4) 1.2346(4) 0.40803(18) 0.0466(7) Uani 1 1 d . . .
H9A H 0.8978 1.3139 0.3794 0.056 Uiso 1 1 calc R . .
H9B H 1.0881 1.2835 0.4086 0.056 Uiso 1 1 calc R . .
C10 C 0.8039(3) 0.9889(3) 0.34690(15) 0.0352(6) Uani 1 1 d . . .
H10 H 0.8256 0.8680 0.3431 0.042 Uiso 1 1 calc R . .
C11 C 0.7422(3) 1.0154(3) 0.42820(16) 0.0353(6) Uani 1 1 d . . .
C12 C 0.6906(3) 1.0405(4) 0.26061(16) 0.0423(7) Uani 1 1 d . . .
H12A H 0.6795 1.1623 0.2576 0.051 Uiso 1 1 calc R . .
H12B H 0.5823 0.9917 0.2553 0.051 Uiso 1 1 calc R . .
C13 C 0.7670(3) 0.9762(4) 0.18664(16) 0.0381(6) Uani 1 1 d . . .
H13 H 0.7235 1.0471 0.1355 0.046 Uiso 1 1 calc R . .
C14 C 0.7125(3) 0.7952(4) 0.16101(17) 0.0414(7) Uani 1 1 d . . .
C15 C 0.5586(4) 0.7681(4) 0.10611(19) 0.0553(9) Uani 1 1 d . . .
H15 H 0.4910 0.8596 0.0856 0.066 Uiso 1 1 calc R . .
C16 C 0.5049(5) 0.6063(6) 0.0817(2) 0.0735(12) Uani 1 1 d . . .
H16 H 0.4024 0.5905 0.0440 0.088 Uiso 1 1 calc R . .
C17 C 0.6011(5) 0.4685(5) 0.1125(2) 0.0683(10) Uani 1 1 d . . .
H17 H 0.5637 0.3601 0.0964 0.082 Uiso 1 1 calc R . .
C18 C 0.7532(4) 0.4934(5) 0.1673(2) 0.0616(9) Uani 1 1 d . . .
H18 H 0.8193 0.4013 0.1884 0.074 Uiso 1 1 calc R . .
C19 C 0.8084(4) 0.6556(4) 0.19117(19) 0.0476(7) Uani 1 1 d . . .
H19 H 0.9117 0.6707 0.2281 0.057 Uiso 1 1 calc R . .
C20 C 0.9534(3) 0.9991(3) 0.20954(17) 0.0382(6) Uani 1 1 d . . .
C21 C 1.0365(3) 1.0637(4) 0.28716(18) 0.0410(7) Uani 1 1 d . . .
C22 C 1.2128(3) 1.1247(5) 0.3056(2) 0.0568(9) Uani 1 1 d . . .
H22A H 1.2680 1.0734 0.2650 0.085 Uiso 1 1 calc R . .
H22B H 1.2680 1.0943 0.3641 0.085 Uiso 1 1 calc R . .
H22C H 1.2143 1.2451 0.2993 0.085 Uiso 1 1 calc R . .
C23 C 1.0404(4) 0.9527(4) 0.14100(19) 0.0477(7) Uani 1 1 d . . .
C24 C 1.0109(5) 0.9022(6) -0.0105(2) 0.0702(10) Uani 1 1 d . . .
H24A H 1.0654 0.7945 0.0038 0.084 Uiso 1 1 calc R . .
H24B H 1.0914 0.9835 -0.0203 0.084 Uiso 1 1 calc R . .
C25 C 0.8768(5) 0.8859(7) -0.0897(2) 0.0912(14) Uani 1 1 d . . .
H25A H 0.7927 0.8134 -0.0776 0.137 Uiso 1 1 calc R . .
H25B H 0.9194 0.8384 -0.1361 0.137 Uiso 1 1 calc R . .
H25C H 0.8310 0.9951 -0.1068 0.137 Uiso 1 1 calc R . .

loop_
_atom_site_aniso_label
_atom_site_aniso_U_11
_atom_site_aniso_U_22
_atom_site_aniso_U_33
_atom_site_aniso_U_23
_atom_site_aniso_U_13
_atom_site_aniso_U_12
O1 0.0510(13) 0.107(2) 0.0672(16) -0.0070(15) 0.0213(12) 0.0231(13)
O2 0.0569(12) 0.0737(16) 0.0423(11) -0.0028(11) 0.0222(10) 0.0013(11)
N1 0.0437(13) 0.0459(15) 0.0365(12) -0.0072(10) 0.0160(10) -0.0085(11)
N2 0.0368(12) 0.0402(13) 0.0404(12) -0.0007(10) 0.0119(10) -0.0053(10)
C1 0.0474(15) 0.0380(17) 0.0436(16) -0.0022(13) 0.0159(13) -0.0043(13)
C2 0.0532(17) 0.053(2) 0.0558(18) -0.0064(15) 0.0252(15) -0.0176(15)
C3 0.068(2) 0.062(2) 0.0526(19) 0.0012(17) 0.0306(16) -0.0016(18)
C4 0.066(2) 0.054(2) 0.0386(15) -0.0010(15) 0.0163(15) 0.0067(17)
C5 0.0503(16) 0.0441(17) 0.0386(16) -0.0025(13) 0.0064(13) 0.0027(14)
C6 0.0386(14) 0.0366(16) 0.0351(14) -0.0017(12) 0.0086(11) 0.0027(12)
C7 0.0341(14) 0.0366(15) 0.0349(14) -0.0016(12) 0.0078(11) -0.0007(11)
C8 0.0453(17) 0.0434(18) 0.0502(17) -0.0103(14) 0.0121(14) -0.0050(14)
C9 0.0501(16) 0.0367(16) 0.0544(18) -0.0056(14) 0.0149(14) -0.0100(14)
C10 0.0349(13) 0.0368(16) 0.0357(14) -0.0028(12) 0.0121(11) -0.0029(12)
C11 0.0326(13) 0.0361(15) 0.0372(14) 0.0003(12) 0.0079(11) 0.0006(11)
C12 0.0363(14) 0.0485(18) 0.0416(15) -0.0030(13) 0.0079(12) 0.0011(13)
C13 0.0392(14) 0.0447(17) 0.0310(14) 0.0028(12) 0.0092(11) 0.0004(13)
C14 0.0434(16) 0.0516(19) 0.0328(14) -0.0020(13) 0.0161(13) -0.0034(14)
C15 0.0516(18) 0.070(2) 0.0434(17) -0.0038(16) 0.0086(15) -0.0089(17)
C16 0.073(2) 0.095(4) 0.052(2) -0.009(2) 0.0122(17) -0.034(2)
C17 0.092(3) 0.063(3) 0.059(2) -0.0124(18) 0.033(2) -0.025(2)
C18 0.079(2) 0.052(2) 0.063(2) -0.0031(17) 0.0340(19) -0.0055(18)
C19 0.0516(17) 0.0460(19) 0.0490(17) -0.0034(14) 0.0194(14) -0.0067(15)
C20 0.0422(15) 0.0375(16) 0.0376(15) 0.0053(12) 0.0148(12) 0.0032(12)
C21 0.0373(15) 0.0434(17) 0.0457(16) 0.0062(13) 0.0168(12) 0.0010(13)
C22 0.0422(16) 0.071(2) 0.0597(19) 0.0008(17) 0.0167(14) -0.0069(16)
C23 0.0503(18) 0.0491(19) 0.0478(18) 0.0046(14) 0.0199(14) 0.0013(15)
C24 0.078(2) 0.092(3) 0.053(2) -0.0079(19) 0.0386(18) 0.004(2)
C25 0.081(3) 0.129(4) 0.066(2) -0.032(3) 0.022(2) 0.007(3)

loop_
_atom_type_symbol
_atom_type_description
_atom_type_scat_dispersion_real
_atom_type_scat_dispersion_imag
_atom_type_scat_source
C C 0.0033 0.0016 'International Tables Vol C Tables 4.2.6.8 and 6.1.1.4'
H H 0.0000 0.0000 'International Tables Vol C Tables 4.2.6.8 and 6.1.1.4'
N N 0.0061 0.0033 'International Tables Vol C Tables 4.2.6.8 and 6.1.1.4'
O O 0.0106 0.0060 'International Tables Vol C Tables 4.2.6.8 and 6.1.1.4'

loop_
_geom_angle_atom_site_label_1
_geom_angle_atom_site_label_2
_geom_angle_atom_site_label_3
_geom_angle
_geom_angle_site_symmetry_1
_geom_angle_site_symmetry_3
_geom_angle_publ_flag
C23 O2 C24 115.7(2) . . ?
C1 N1 C11 107.3(2) . . ?
C21 N2 C9 118.5(2) . . ?
C21 N2 C10 114.9(2) . . ?
C9 N2 C10 116.7(2) . . ?
N1 C1 C2 130.4(3) . . ?
N1 C1 C6 108.3(2) . . ?
C2 C1 C6 121.4(2) . . ?
C3 C2 C1 117.6(3) . . ?
C3 C2 H2 121.2 . . ?
C1 C2 H2 121.2 . . ?
C2 C3 C4 122.5(3) . . ?
C2 C3 H3 118.8 . . ?
C4 C3 H3 118.8 . . ?
C5 C4 C3 120.4(3) . . ?
C5 C4 H4 119.8 . . ?
C3 C4 H4 119.8 . . ?
C4 C5 C6 119.1(3) . . ?
C4 C5 H5 120.4 . . ?
C6 C5 H5 120.4 . . ?
C5 C6 C1 119.0(2) . . ?
C5 C6 C7 134.4(3) . . ?
C1 C6 C7 106.5(2) . . ?
C11 C7 C6 107.8(2) . . ?
C11 C7 C8 120.9(2) . . ?
C6 C7 C8 131.2(2) . . ?
C7 C8 C9 108.9(2) . . ?
C7 C8 H8A 109.9 . . ?
C9 C8 H8A 109.9 . . ?
C7 C8 H8B 109.9 . . ?
C9 C8 H8B 109.9 . . ?
H8A C8 H8B 108.3 . . ?
N2 C9 C8 111.8(2) . . ?
N2 C9 H9A 109.3 . . ?
C8 C9 H9A 109.3 . . ?
N2 C9 H9B 109.3 . . ?
C8 C9 H9B 109.3 . . ?
H9A C9 H9B 107.9 . . ?
N2 C10 C11 108.0(2) . . ?
N2 C10 C12 109.8(2) . . ?
C11 C10 C12 117.2(2) . . ?
N2 C10 H10 107.1 . . ?
C11 C10 H10 107.1 . . ?
C12 C10 H10 107.1 . . ?
C7 C11 N1 110.0(2) . . ?
C7 C11 C10 127.0(2) . . ?
N1 C11 C10 122.9(2) . . ?
C10 C12 C13 107.7(2) . . ?
C10 C12 H12A 110.2 . . ?
C13 C12 H12A 110.2 . . ?
C10 C12 H12B 110.2 . . ?
C13 C12 H12B 110.2 . . ?
H12A C12 H12B 108.5 . . ?
C20 C13 C14 113.5(2) . . ?
C20 C13 C12 111.2(2) . . ?
C14 C13 C12 111.1(2) . . ?
C20 C13 H13 106.9 . . ?
C14 C13 H13 106.9 . . ?
C12 C13 H13 106.9 . . ?
C19 C14 C15 117.9(3) . . ?
C19 C14 C13 123.1(2) . . ?
C15 C14 C13 119.0(3) . . ?
C16 C15 C14 120.7(3) . . ?
C16 C15 H15 119.7 . . ?
C14 C15 H15 119.7 . . ?
C17 C16 C15 120.8(3) . . ?
C17 C16 H16 119.6 . . ?
C15 C16 H16 119.6 . . ?
C18 C17 C16 119.1(3) . . ?
C18 C17 H17 120.4 . . ?
C16 C17 H17 120.4 . . ?
C17 C18 C19 120.2(3) . . ?
C17 C18 H18 119.9 . . ?
C19 C18 H18 119.9 . . ?
C14 C19 C18 121.2(3) . . ?
C14 C19 H19 119.4 . . ?
C18 C19 H19 119.4 . . ?
C21 C20 C23 120.9(2) . . ?
C21 C20 C13 122.6(2) . . ?
C23 C20 C13 116.4(2) . . ?
C20 C21 N2 121.1(2) . . ?
C20 C21 C22 124.4(2) . . ?
N2 C21 C22 114.4(2) . . ?
C21 C22 H22A 109.5 . . ?
C21 C22 H22B 109.5 . . ?
H22A C22 H22B 109.5 . . ?
C21 C22 H22C 109.5 . . ?
H22A C22 H22C 109.5 . . ?
H22B C22 H22C 109.5 . . ?
O1 C23 O2 121.4(3) . . ?
O1 C23 C20 127.0(3) . . ?
O2 C23 C20 111.6(2) . . ?
O2 C24 C25 108.1(3) . . ?
O2 C24 H24A 110.1 . . ?
C25 C24 H24A 110.1 . . ?
O2 C24 H24B 110.1 . . ?
C25 C24 H24B 110.1 . . ?
H24A C24 H24B 108.4 . . ?
C24 C25 H25A 109.5 . . ?
C24 C25 H25B 109.5 . . ?
H25A C25 H25B 109.5 . . ?
C24 C25 H25C 109.5 . . ?
H25A C25 H25C 109.5 . . ?
H25B C25 H25C 109.5 . . ?

loop_
_geom_bond_atom_site_label_1
_geom_bond_atom_site_label_2
_geom_bond_distance
_geom_bond_site_symmetry_2
_geom_bond_publ_flag
O1 C23 1.207(3) . ?
O2 C23 1.346(3) . ?
O2 C24 1.455(4) . ?
N1 C1 1.389(3) . ?
N1 C11 1.396(3) . ?
N2 C21 1.398(3) . ?
N2 C9 1.467(4) . ?
N2 C10 1.473(3) . ?
C1 C2 1.402(4) . ?
C1 C6 1.416(4) . ?
C2 C3 1.367(4) . ?
C2 H2 0.9300 . ?
C3 C4 1.392(4) . ?
C3 H3 0.9300 . ?
C4 C5 1.386(4) . ?
C4 H4 0.9300 . ?
C5 C6 1.404(4) . ?
C5 H5 0.9300 . ?
C6 C7 1.424(3) . ?
C7 C11 1.358(3) . ?
C7 C8 1.489(4) . ?
C8 C9 1.506(4) . ?
C8 H8A 0.9700 . ?
C8 H8B 0.9700 . ?
C9 H9A 0.9700 . ?
C9 H9B 0.9700 . ?
C10 C11 1.499(3) . ?
C10 C12 1.520(3) . ?
C10 H10 0.9800 . ?
C12 C13 1.537(4) . ?
C12 H12A 0.9700 . ?
C12 H12B 0.9700 . ?
C13 C20 1.526(3) . ?
C13 C14 1.531(4) . ?
C13 H13 0.9800 . ?
C14 C19 1.385(4) . ?
C14 C15 1.390(4) . ?
C15 C16 1.384(5) . ?
C15 H15 0.9300 . ?
C16 C17 1.377(5) . ?
C16 H16 0.9300 . ?
C17 C18 1.375(5) . ?
C17 H17 0.9300 . ?
C18 C19 1.388(5) . ?
C18 H18 0.9300 . ?
C19 H19 0.9300 . ?
C20 C21 1.357(4) . ?
C20 C23 1.479(4) . ?
C21 C22 1.513(4) . ?
C22 H22A 0.9600 . ?
C22 H22B 0.9600 . ?
C22 H22C 0.9600 . ?
C24 C25 1.475(5) . ?
C24 H24A 0.9700 . ?
C24 H24B 0.9700 . ?
C25 H25A 0.9600 . ?
C25 H25B 0.9600 . ?
C25 H25C 0.9600 . ?

loop_
_geom_torsion_atom_site_label_1
_geom_torsion_atom_site_label_2
_geom_torsion_atom_site_label_3
_geom_torsion_atom_site_label_4
_geom_torsion
_geom_torsion_site_symmetry_1
_geom_torsion_site_symmetry_2
_geom_torsion_site_symmetry_3
_geom_torsion_site_symmetry_4
_geom_torsion_publ_flag
C11 N1 C1 C2 179.0(3) . . . . ?
C11 N1 C1 C6 0.2(3) . . . . ?
N1 C1 C2 C3 -178.6(3) . . . . ?
C6 C1 C2 C3 0.0(5) . . . . ?
C1 C2 C3 C4 -0.1(5) . . . . ?
C2 C3 C4 C5 0.5(5) . . . . ?
C3 C4 C5 C6 -0.7(4) . . . . ?
C4 C5 C6 C1 0.6(4) . . . . ?
C4 C5 C6 C7 179.1(3) . . . . ?
N1 C1 C6 C5 178.6(2) . . . . ?
C2 C1 C6 C5 -0.2(4) . . . . ?
N1 C1 C6 C7 -0.2(3) . . . . ?
C2 C1 C6 C7 -179.1(3) . . . . ?
C5 C6 C7 C11 -178.5(3) . . . . ?
C1 C6 C7 C11 0.1(3) . . . . ?
C5 C6 C7 C8 -1.2(5) . . . . ?
C1 C6 C7 C8 177.4(3) . . . . ?
C11 C7 C8 C9 19.6(4) . . . . ?
C6 C7 C8 C9 -157.4(3) . . . . ?
C21 N2 C9 C8 -154.2(2) . . . . ?
C10 N2 C9 C8 61.8(3) . . . . ?
C7 C8 C9 N2 -50.0(3) . . . . ?
C21 N2 C10 C11 -180.0(2) . . . . ?
C9 N2 C10 C11 -34.6(3) . . . . ?
C21 N2 C10 C12 -51.0(3) . . . . ?
C9 N2 C10 C12 94.3(3) . . . . ?
C6 C7 C11 N1 0.1(3) . . . . ?
C8 C7 C11 N1 -177.6(2) . . . . ?
C6 C7 C11 C10 -177.8(2) . . . . ?
C8 C7 C11 C10 4.5(4) . . . . ?
C1 N1 C11 C7 -0.2(3) . . . . ?
C1 N1 C11 C10 177.8(2) . . . . ?
N2 C10 C11 C7 2.0(4) . . . . ?
C12 C10 C11 C7 -122.6(3) . . . . ?
N2 C10 C11 N1 -175.7(2) . . . . ?
C12 C10 C11 N1 59.8(3) . . . . ?
N2 C10 C12 C13 65.2(3) . . . . ?
C11 C10 C12 C13 -171.1(2) . . . . ?
C10 C12 C13 C20 -40.1(3) . . . . ?
C10 C12 C13 C14 87.3(3) . . . . ?
C20 C13 C14 C19 27.5(4) . . . . ?
C12 C13 C14 C19 -98.7(3) . . . . ?
C20 C13 C14 C15 -153.7(2) . . . . ?
C12 C13 C14 C15 80.1(3) . . . . ?
C19 C14 C15 C16 -0.9(4) . . . . ?
C13 C14 C15 C16 -179.8(3) . . . . ?
C14 C15 C16 C17 1.3(5) . . . . ?
C15 C16 C17 C18 -0.8(5) . . . . ?
C16 C17 C18 C19 0.1(5) . . . . ?
C15 C14 C19 C18 0.2(4) . . . . ?
C13 C14 C19 C18 179.0(3) . . . . ?
C17 C18 C19 C14 0.2(4) . . . . ?
C14 C13 C20 C21 -124.3(3) . . . . ?
C12 C13 C20 C21 1.9(4) . . . . ?
C14 C13 C20 C23 57.9(3) . . . . ?
C12 C13 C20 C23 -175.9(2) . . . . ?
C23 C20 C21 N2 -167.2(3) . . . . ?
C13 C20 C21 N2 15.1(4) . . . . ?
C23 C20 C21 C22 11.9(4) . . . . ?
C13 C20 C21 C22 -165.8(3) . . . . ?
C9 N2 C21 C20 -134.3(3) . . . . ?
C10 N2 C21 C20 10.3(4) . . . . ?
C9 N2 C21 C22 46.5(3) . . . . ?
C10 N2 C21 C22 -168.9(2) . . . . ?
C24 O2 C23 O1 2.8(4) . . . . ?
C24 O2 C23 C20 -175.6(3) . . . . ?
C21 C20 C23 O1 27.1(5) . . . . ?
C13 C20 C23 O1 -155.1(3) . . . . ?
C21 C20 C23 O2 -154.6(3) . . . . ?
C13 C20 C23 O2 23.2(3) . . . . ?
C23 O2 C24 C25 169.4(3) . . . . ?

loop_
_cod_related_entry_id
_cod_related_entry_database
_cod_related_entry_code
1 ChemSpider 30653193
